data_7718967
loop_
_publ_author_name
'Hong, Zhejun'
'Siripanich, Pattara'
'Stansfield, Oliver G.'
'Hall, Christopher R.'
'Connell, Timothy U.'
'Hua, Carol'

_publ_section_title
;
 Coordination polymers with iridium(III) metalloligands: the effect of
 pore size upon luminescent cation sensing.
;
_journal_issue 30
_journal_name_full 'Dalton transactions (Cambridge, England : 2003)'
_journal_page_first 11656
_journal_page_last 11666
_journal_paper_doi 10.1039/d5dt00813a
_journal_volume 54
_journal_year 2025
_chemical_formula_moiety 'C68 H44 Cd Ir2 N8 O8, C3 H6 N O, 2[C3H7NO], 4[H2O]'
_chemical_formula_sum 'C77 H72 Cd Ir2 N11 O15'
_chemical_formula_weight 1888.25
_space_group_crystal_system orthorhombic
_space_group_IT_number 33
_space_group_name_Hall 'P 2c -2n'
_space_group_name_H-M_alt 'P n a 21'
_atom_sites_solution_hydrogens geom
_atom_sites_solution_primary dual
_audit_creation_date 2025-06-19
_audit_creation_method
;
Olex2 1.5
(compiled 2025.05.31 svn.r86d253d1 for OlexSys, GUI svn.r7254)
;
_audit_update_record
;
2025-06-19 deposited with the CCDC.	2025-06-25 downloaded from the CCDC.
;
_cell_angle_alpha 90
_cell_angle_beta 90
_cell_angle_gamma 90
_cell_formula_units_Z 4
_cell_length_a 17.2290(3)
_cell_length_b 13.0870(2)
_cell_length_c 32.8383(5)
_cell_measurement_reflns_used 24562
_cell_measurement_temperature 270.00(12)
_cell_measurement_theta_max 79.0160
_cell_measurement_theta_min 2.6720
_cell_volume 7404.2(2)
_computing_cell_refinement 'CrysAlisPro 1.171.42.72a (Rigaku OD, 2022)'
_computing_data_collection 'CrysAlisPro 1.171.42.72a (Rigaku OD, 2022)'
_computing_data_reduction 'CrysAlisPro 1.171.42.72a (Rigaku OD, 2022)'
_computing_molecular_graphics 'Olex2 1.5 (Dolomanov et al., 2009)'
_computing_publication_material 'Olex2 1.5 (Dolomanov et al., 2009)'
_computing_structure_refinement 'SHELXL 2019/3 (Sheldrick, 2015)'
_computing_structure_solution 'SHELXT 2018/2 (Sheldrick, 2018)'
_diffrn_ambient_environment N~2~
_diffrn_ambient_temperature 270.00(12)
_diffrn_detector 'Hybrid Pixel Array Detector'
_diffrn_detector_area_resol_mean 10.0000
_diffrn_detector_type HyPix
_diffrn_measured_fraction_theta_full 0.995
_diffrn_measured_fraction_theta_max 0.993
_diffrn_measurement_details
;
List of Runs (angles in degrees, time in seconds):

  # Type    Start    End  Width  t~exp~   \w     \q     \k     \f   Frames
#--------------------------------------------------------------------------
  1  \w     28.00  77.00   0.50    1.60    --   47.51 -94.00 140.00   98
  2  \w   -162.00 -99.00   0.50    6.00    --  -91.75 -94.00 140.00  126
  3  \w   -140.00-100.00   0.50    6.00    --  -91.75-101.00-119.00   80
  4  \w     69.00  95.00   0.50    6.00    --  110.75-101.00-119.00   52
  5  \w    108.00 175.00   0.50    6.00    --  110.75 101.00 -14.00  134
  6  \w   -110.00 -40.00   0.50    1.60    --  -47.51 -57.00 150.00  140
  7  \w   -118.00 -44.00   0.50    1.60    --  -47.51 -38.00   0.00  148
  8  \w   -119.00 -88.00   0.50    1.60    --  -47.51 -77.00 -90.00   62
  9  \w    -60.00 -28.00   0.50    1.60    --  -47.51 -77.00 -90.00   64
 10  \w    -85.00 -26.00   0.50    1.60    --  -47.51 125.00 -60.00  118
 11  \w    -51.00 -26.00   0.50    6.00    --  -91.75  45.00-150.00   50
 12  \w    -57.00 -19.00   0.50    6.00    --  -91.75  61.00 120.00   76
 13  \w    -48.00 -23.00   0.50    6.00    --  -91.75  45.00 -30.00   50
 14  \w    -51.00 -26.00   0.50    6.00    --  -91.75  45.00 -90.00   50
 15  \w     39.00  70.00   0.50    6.00    --  110.75 -61.00 150.00   62
 16  \w     39.00  67.00   0.50    6.00    --  110.75 -61.00 -30.00   56
 17  \w     44.00  69.00   0.50    6.00    --  110.75 -61.00 -90.00   50
 18  \w    117.00 178.00   0.50    6.00    --  110.75  15.00  90.00  122
 19  \w     42.00  67.00   0.50    6.00    --  110.75-125.00   0.00   50
 20  \w     43.00  68.00   0.50    6.00    --  110.75 -61.00 -60.00   50
 21  \w     39.00  66.00   0.50    6.00    --  110.75 -61.00   0.00   54
 22  \w     60.00  93.00   0.50    6.00    --  110.75 -77.00 -90.00   66
 23  \w    101.00 147.00   0.50    6.00    --  110.75  30.00   0.00   92
 24  \w     63.00  89.00   0.50    6.00    --  110.75 -77.00 120.00   52
 25  \w     82.00 107.00   0.50    6.00    --  110.75-125.00   0.00   50
 26  \w     43.00  69.00   0.50    6.00    --  110.75 -61.00-120.00   52
 27  \w     44.00  70.00   0.50    6.00    --  110.75 -61.00 120.00   52
;
_diffrn_measurement_device 'four-circle diffractometer'
_diffrn_measurement_device_type 'XtaLAB Synergy, Dualflex, HyPix'
_diffrn_measurement_method '\w scans'
_diffrn_orient_matrix_type 'CrysAlisPro convention (1999,Acta A55,543-557)'
_diffrn_orient_matrix_UB_11 -0.0328503000
_diffrn_orient_matrix_UB_12 -0.0306576000
_diffrn_orient_matrix_UB_13 0.0418437000
_diffrn_orient_matrix_UB_21 0.0786535000
_diffrn_orient_matrix_UB_22 -0.0483300000
_diffrn_orient_matrix_UB_23 0.0113814000
_diffrn_orient_matrix_UB_31 0.0271369000
_diffrn_orient_matrix_UB_32 0.1028619000
_diffrn_orient_matrix_UB_33 0.0178536000
_diffrn_radiation_monochromator mirror
_diffrn_radiation_probe x-ray
_diffrn_radiation_type 'Cu K\a'
_diffrn_radiation_wavelength 1.54184
_diffrn_reflns_av_R_equivalents 0.0756
_diffrn_reflns_av_unetI/netI 0.0633
_diffrn_reflns_Laue_measured_fraction_full 0.995
_diffrn_reflns_Laue_measured_fraction_max 0.993
_diffrn_reflns_limit_h_max 20
_diffrn_reflns_limit_h_min -20
_diffrn_reflns_limit_k_max 15
_diffrn_reflns_limit_k_min -12
_diffrn_reflns_limit_l_max 40
_diffrn_reflns_limit_l_min -39
_diffrn_reflns_number 46402
_diffrn_reflns_point_group_measured_fraction_full 0.966
_diffrn_reflns_point_group_measured_fraction_max 0.959
_diffrn_reflns_theta_full 67.684
_diffrn_reflns_theta_max 70.073
_diffrn_reflns_theta_min 2.691
_diffrn_source 'micro-focus sealed X-ray tube'
_diffrn_source_type 'PhotonJet (Cu) X-ray Source'
_exptl_absorpt_coefficient_mu 9.710
_exptl_absorpt_correction_T_max 0.836
_exptl_absorpt_correction_T_min 0.470
_exptl_absorpt_correction_type gaussian
_exptl_absorpt_process_details
;
CrysAlisPro 1.171.42.72a (Rigaku Oxford Diffraction, 2022)
Numerical absorption correction based on gaussian integration over
a multifaceted crystal model
Empirical absorption correction using spherical harmonics,
implemented in SCALE3 ABSPACK scaling algorithm.
;
_exptl_crystal_colour 'clear orange'
_exptl_crystal_colour_lustre clear
_exptl_crystal_colour_primary orange
_exptl_crystal_density_diffrn 1.694
_exptl_crystal_description block
_exptl_crystal_F_000 3732
_exptl_crystal_size_max 0.13
_exptl_crystal_size_mid 0.09
_exptl_crystal_size_min 0.08
_refine_diff_density_max 2.666
_refine_diff_density_min -1.773
_refine_diff_density_rms 0.144
_refine_ls_abs_structure_details
;
 Refined as an inversion twin.
;
_refine_ls_abs_structure_Flack 0.439(18)
_refine_ls_extinction_method none
_refine_ls_goodness_of_fit_ref 1.040
_refine_ls_hydrogen_treatment constr
_refine_ls_matrix_type full
_refine_ls_number_parameters 832
_refine_ls_number_reflns 13477
_refine_ls_number_restraints 2
_refine_ls_restrained_S_all 1.040
_refine_ls_R_factor_all 0.0732
_refine_ls_R_factor_gt 0.0693
_refine_ls_shift/su_max 0.004
_refine_ls_shift/su_mean 0.000
_refine_ls_structure_factor_coef Fsqd
_refine_ls_weighting_details 'w=1/[\s^2^(Fo^2^)+(0.1435P)^2^] where P=(Fo^2^+2Fc^2^)/3'
_refine_ls_weighting_scheme calc
_refine_ls_wR_factor_gt 0.1790
_refine_ls_wR_factor_ref 0.1832
_reflns_Friedel_coverage 0.896
_reflns_Friedel_fraction_full 0.936
_reflns_Friedel_fraction_max 0.923
_reflns_number_gt 12147
_reflns_number_total 13477
_reflns_threshold_expression 'I > 2\s(I)'
_cod_data_source_file d5dt00813a2.cif
_cod_data_source_block ch-1-1c1x
_cod_depositor_comments 'Adding full bibliography for 7718966--7718969.cif.'
_cod_database_code 7718967
_shelx_shelxl_version_number 2019/3
_chemical_oxdiff_formula 'C74 H58 N10 O11 Cd Ir2'
_chemical_oxdiff_usercomment 'Orange block'
_shelx_space_group_comment
;
The symmetry employed for this shelxl refinement is uniquely defined
by the following loop, which should always be used as a source of
symmetry information in preference to the above space-group names.
They are only intended as comments.
;
_shelx_estimated_absorpt_t_max 0.511
_shelx_estimated_absorpt_t_min 0.365
_olex2_refinement_description
;
1. Twinned data refinement
 Scales: 0.56052
 0.43948
2. Rigid bond restraints
 C9, O1
 with sigma for 1-2 distances of 0.01 and sigma for 1-3 distances of 0.01
3.a Aromatic/amide H refined with riding coordinates:
 C63(H63), C62(H62), C70(H70), C64(H64), C71(H71), C67(H67), C85(H85),
 C74(H74), C46(H46), C47(H47), C72(H72), C36(H36), C81(H81), C42(H42), C34(H34),
  C29(H29), C51(H51), C52(H52), C86(H86), C78(H78), C41(H41), C43(H43),
 C90(H90), C73(H73), C37(H37), C80(H80), C59(H59), C75(H75), C53(H53), C57(H57),
  C92(H92), C79(H79), C56(H56), C50(H50), C40(H40), C91(H91), C45(H45),
 C84(H84), C87(H87), C58(H58), C31(H31), C93(H93), C48(H48), C32(H32)
3.b Idealised Me refined as rotating group:
 C96(H96A,H96B,H96C), C97(H97A,H97B,H97C)
;
_smtbx_masks_special_details
;
A solvent mask was calculated and 482 electrons were 
found in a volume of 1960\%A^3^ in 1 void per unit cell. 
This is consistent with the presence of 
2[C3H7NO], 4[H2O] per Formula Unit 
which account for 480 electrons 
per unit cell.
;
_smtbx_masks_void_probe_radius 1.2
_smtbx_masks_void_truncation_radius 1.2
_olex2_submission_special_instructions 'No special instructions were received'
_oxdiff_exptl_absorpt_empirical_details
;
Empirical correction (ABSPACK) includes:
- Absorption correction using spherical harmonics
- Frame scaling
;
_oxdiff_exptl_absorpt_empirical_full_max 3.057
_oxdiff_exptl_absorpt_empirical_full_min 0.344

loop_
_space_group_symop_operation_xyz
'x, y, z'
'-x, -y, z+1/2'
'x+1/2, -y+1/2, z'
'-x+1/2, y+1/2, z+1/2'

loop_
_atom_site_label
_atom_site_type_symbol
_atom_site_fract_x
_atom_site_fract_y
_atom_site_fract_z
_atom_site_U_iso_or_equiv
_atom_site_adp_type
_atom_site_occupancy
_atom_site_site_symmetry_order
_atom_site_calc_flag
_atom_site_refinement_flags_posn
_atom_site_refinement_flags_adp
_atom_site_refinement_flags_occupancy
_atom_site_disorder_assembly
_atom_site_disorder_group
Ir1 Ir 0.46208(3) 0.25925(4) 0.36181(2) 0.04368(19) Uani 1 1 d . . . . .
Ir2 Ir 0.04431(3) 0.25941(4) 0.64984(2) 0.04384(19) Uani 1 1 d . . . . .
Cd1 Cd 0.25161(8) 0.78437(6) 0.50846(5) 0.0623(3) Uani 1 1 d . . . . .
O8 O 0.6507(7) 0.6316(9) 0.4782(4) 0.069(3) Uani 1 1 d . . . . .
N4 N 0.1230(6) 0.3589(8) 0.6165(3) 0.041(2) Uani 1 1 d . . . . .
C66 C 0.5120(10) 0.4301(11) 0.4138(4) 0.050(3) Uani 1 1 d . . . . .
C69 C 0.6848(13) 0.5646(15) 0.4573(6) 0.074(5) Uani 1 1 d . . . . .
N5 N 0.5439(9) 0.3545(11) 0.3918(4) 0.061(4) Uani 1 1 d . . . . .
N8 N 0.4662(6) 0.1539(9) 0.4075(4) 0.046(3) Uani 1 1 d . . . . .
C63 C 0.3106(9) 0.3654(12) 0.3880(5) 0.057(3) Uani 1 1 d . . . . .
H63 H 0.285810 0.314160 0.373302 0.069 Uiso 1 1 calc R U . . .
C83 C 0.3755(7) 0.1845(9) 0.3313(4) 0.040(3) Uani 1 1 d . . . . .
O6 O 0.2607(7) 0.9177(10) 0.5572(4) 0.069(3) Uani 1 1 d . . . . .
N1 N 0.0417(6) 0.3470(9) 0.7002(4) 0.047(3) Uani 1 1 d . . . . .
C30 C 0.0889(10) 0.4392(10) 0.5962(5) 0.053(4) Uani 1 1 d . . . . .
C62 C 0.2647(10) 0.4424(15) 0.4072(5) 0.066(4) Uani 1 1 d . . . . .
H62 H 0.210946 0.443385 0.404417 0.080 Uiso 1 1 calc R U . . .
C38 C -0.0401(8) 0.1876(12) 0.6810(6) 0.057(4) Uani 1 1 d . . . . .
O2 O 0.2934(9) 0.6793(9) 0.4607(4) 0.083(4) Uani 1 1 d . . . . .
C70 C 0.6687(9) 0.4154(16) 0.4126(5) 0.068(4) Uani 1 1 d . . . . .
H70 H 0.722353 0.408665 0.410672 0.082 Uiso 1 1 calc R U . . .
N7 N 0.4554(9) 0.3515(12) 0.3098(4) 0.066(4) Uani 1 1 d . . . . .
C64 C 0.3836(9) 0.5156(10) 0.4309(5) 0.055(3) Uani 1 1 d . . . . .
H64 H 0.409999 0.567386 0.444473 0.066 Uiso 1 1 calc R U . . .
C71 C 0.6183(8) 0.3464(12) 0.3918(5) 0.057(4) Uani 1 1 d . . . . .
H71 H 0.640452 0.292550 0.377447 0.069 Uiso 1 1 calc R U . . .
C67 C 0.5568(10) 0.5045(12) 0.4337(6) 0.059(4) Uani 1 1 d . . . . .
H67 H 0.533384 0.561340 0.445368 0.071 Uiso 1 1 calc R U . . .
C68 C 0.6362(9) 0.4919(12) 0.4356(4) 0.057(4) Uani 1 1 d . . . . .
C85 C 0.2664(9) 0.0636(12) 0.3219(5) 0.064(4) Uani 1 1 d . . . . .
H85 H 0.236744 0.009938 0.332053 0.076 Uiso 1 1 calc R U . . .
O7 O 0.7562(7) 0.5658(13) 0.4524(5) 0.086(4) Uani 1 1 d . . . . .
C35 C -0.1197(7) 0.5090(10) 0.5771(5) 0.046(3) Uani 1 1 d . . . . .
C61 C 0.3030(9) 0.5156(11) 0.4303(4) 0.055(3) Uani 1 1 d . . . . .
C74 C 0.4718(10) -0.0009(17) 0.4624(5) 0.068(5) Uani 1 1 d . . . . .
H74 H 0.475786 -0.051984 0.481968 0.081 Uiso 1 1 calc R U . . .
O3 O 0.3310(8) 0.5542(11) 0.5441(6) 0.099(5) Uani 1 1 d . . . . .
C44 C -0.0104(10) 0.3226(9) 0.7307(4) 0.059(3) Uani 1 1 d . . . . .
N2 N -0.0316(6) 0.3668(9) 0.6183(4) 0.041(2) Uani 1 1 d . . . . .
C94 C 0.2621(11) 0.5882(15) 0.5562(6) 0.067(5) Uani 1 1 d . . . . .
C46 C 0.0365(18) 0.462(2) 0.7683(11) 0.129(13) Uani 1 1 d . . . . .
H46 H 0.029248 0.507573 0.789789 0.154 Uiso 1 1 calc R U . . .
C49 C 0.1280(9) 0.1599(11) 0.6714(4) 0.055(4) Uani 1 1 d . . . . .
N3 N 0.0425(6) 0.1531(10) 0.6040(4) 0.048(3) Uani 1 1 d . . . . .
C65 C 0.4239(9) 0.4405(11) 0.4120(4) 0.049(3) Uani 1 1 d . . . . .
C47 C 0.0892(15) 0.4831(17) 0.7432(8) 0.098(7) Uani 1 1 d . . . . .
H47 H 0.126405 0.532310 0.749321 0.118 Uiso 1 1 calc R U . . .
C72 C 0.4249(8) 0.1606(10) 0.4419(4) 0.054(3) Uani 1 1 d . . . . .
H72 H 0.396024 0.219350 0.446970 0.065 Uiso 1 1 calc R U . . .
C36 C -0.1533(10) 0.4315(13) 0.5995(6) 0.065(4) Uani 1 1 d . . . . .
H36 H -0.207086 0.425702 0.600403 0.077 Uiso 1 1 calc R U . . .
C54 C 0.1360(8) 0.0763(10) 0.6464(4) 0.052(3) Uani 1 1 d . . . . .
C81 C 0.5835(10) 0.1757(13) 0.3008(5) 0.067(4) Uani 1 1 d . . . . .
H81 H 0.574714 0.230871 0.283568 0.081 Uiso 1 1 calc R U . . .
C42 C -0.1474(10) 0.0704(15) 0.6937(6) 0.079(6) Uani 1 1 d . . . . .
H42 H -0.174855 0.012372 0.685995 0.095 Uiso 1 1 calc R U . . .
C34 C -0.0376(8) 0.5116(11) 0.5751(4) 0.047(3) Uani 1 1 d . . . . .
H34 H -0.012284 0.559754 0.559059 0.056 Uiso 1 1 calc R U . . .
C89 C 0.4022(10) 0.3190(10) 0.2822(5) 0.059(3) Uani 1 1 d . . . . .
C29 C 0.1333(9) 0.5139(12) 0.5774(5) 0.057(3) Uani 1 1 d . . . . .
H29 H 0.109695 0.570093 0.565338 0.069 Uiso 1 1 calc R U . . .
O4 O 0.2339(9) 0.6671(10) 0.5569(6) 0.098(5) Uani 1 1 d . . . . .
C51 C 0.2306(11) 0.1022(14) 0.7146(6) 0.073(5) Uani 1 1 d . . . . .
H51 H 0.263748 0.111987 0.736582 0.088 Uiso 1 1 calc R U . . .
C28 C 0.2167(10) 0.5034(13) 0.5769(6) 0.065(4) Uani 1 1 d . . . . .
C52 C 0.2384(8) 0.0173(15) 0.6908(6) 0.076(5) Uani 1 1 d . . . . .
H52 H 0.275049 -0.032031 0.697648 0.092 Uiso 1 1 calc R U . . .
C86 C 0.2446(13) 0.1117(17) 0.2864(6) 0.083(6) Uani 1 1 d . . . . .
H86 H 0.202595 0.088850 0.271093 0.100 Uiso 1 1 calc R U . . .
C78 C 0.6117(8) 0.0017(12) 0.3510(5) 0.062(3) Uani 1 1 d . . . . .
H78 H 0.621843 -0.053741 0.367908 0.075 Uiso 1 1 calc R U . . .
C82 C 0.5402(9) 0.1640(12) 0.3382(5) 0.054(4) Uani 1 1 d . . . . .
C41 C -0.1679(11) 0.1229(12) 0.7277(6) 0.071(4) Uani 1 1 d . . . . .
H41 H -0.212032 0.103395 0.741988 0.086 Uiso 1 1 calc R U . . .
C43 C -0.0852(10) 0.1041(12) 0.6706(5) 0.067(4) Uani 1 1 d . . . . .
H43 H -0.073080 0.068759 0.646863 0.080 Uiso 1 1 calc R U . . .
C39 C -0.0613(12) 0.2380(10) 0.7180(5) 0.061(4) Uani 1 1 d . . . . .
C90 C 0.3934(13) 0.3712(13) 0.2456(5) 0.078(5) Uani 1 1 d . . . . .
H90 H 0.354595 0.353233 0.227287 0.093 Uiso 1 1 calc R U . . .
C73 C 0.4241(11) 0.0831(12) 0.4697(5) 0.071(4) Uani 1 1 d . . . . .
H73 H 0.392771 0.086290 0.492758 0.085 Uiso 1 1 calc R U . . .
C77 C 0.5552(8) 0.0750(10) 0.3624(4) 0.049(3) Uani 1 1 d . . . . .
C76 C 0.5111(9) 0.0708(10) 0.4005(4) 0.052(3) Uani 1 1 d . . . . .
C37 C -0.1100(9) 0.3656(11) 0.6196(5) 0.055(3) Uani 1 1 d . . . . .
H37 H -0.134477 0.316049 0.635360 0.066 Uiso 1 1 calc R U . . .
C80 C 0.6417(12) 0.0983(16) 0.2910(6) 0.081(5) Uani 1 1 d . . . . .
H80 H 0.672708 0.106838 0.268066 0.097 Uiso 1 1 calc R U . . .
C59 C -0.0031(9) 0.1526(11) 0.5718(4) 0.058(3) Uani 1 1 d . . . . .
H59 H -0.035622 0.208678 0.568442 0.070 Uiso 1 1 calc R U . . .
C75 C 0.5107(11) -0.0091(11) 0.4288(5) 0.067(4) Uani 1 1 d . . . . .
H75 H 0.538524 -0.068517 0.423439 0.080 Uiso 1 1 calc R U . . .
C88 C 0.3530(9) 0.2324(10) 0.2941(4) 0.051(3) Uani 1 1 d . . . . .
C53 C 0.1946(9) 0.0039(12) 0.6578(4) 0.061(4) Uani 1 1 d . . . . .
H53 H 0.202076 -0.053848 0.641819 0.074 Uiso 1 1 calc R U . . .
C57 C 0.0454(13) -0.0067(17) 0.5478(7) 0.082(7) Uani 1 1 d . . . . .
H57 H 0.047720 -0.059299 0.528782 0.099 Uiso 1 1 calc R U . . .
C92 C 0.4984(14) 0.4810(15) 0.2672(6) 0.089(6) Uani 1 1 d . . . . .
H92 H 0.530362 0.537172 0.262615 0.107 Uiso 1 1 calc R U . . .
C79 C 0.6516(13) 0.0127(15) 0.3150(6) 0.084(5) Uani 1 1 d . . . . .
H79 H 0.685686 -0.038257 0.306686 0.101 Uiso 1 1 calc R U . . .
C56 C 0.0933(10) -0.0082(11) 0.5819(5) 0.064(4) Uani 1 1 d . . . . .
H56 H 0.127709 -0.062112 0.585657 0.077 Uiso 1 1 calc R U . . .
C50 C 0.1715(10) 0.1764(13) 0.7060(5) 0.068(4) Uani 1 1 d . . . . .
H50 H 0.163083 0.232427 0.722780 0.081 Uiso 1 1 calc R U . . .
C40 C -0.1244(10) 0.2052(15) 0.7415(6) 0.076(5) Uani 1 1 d . . . . .
H40 H -0.136811 0.237738 0.765780 0.092 Uiso 1 1 calc R U . . .
C91 C 0.4431(14) 0.4491(18) 0.2374(6) 0.084(6) Uani 1 1 d . . . . .
H91 H 0.441016 0.481873 0.212308 0.101 Uiso 1 1 calc R U . . .
C45 C -0.0135(15) 0.3746(15) 0.7665(5) 0.088(6) Uani 1 1 d . . . . .
H45 H -0.045272 0.354967 0.788013 0.106 Uiso 1 1 calc R U . . .
C84 C 0.3368(7) 0.0971(10) 0.3439(5) 0.055(3) Uani 1 1 d . . . . .
H84 H 0.355078 0.059777 0.365965 0.066 Uiso 1 1 calc R U . . .
C33 C 0.0028(8) 0.4427(9) 0.5968(5) 0.047(3) Uani 1 1 d . . . . .
C87 C 0.2883(10) 0.1962(12) 0.2743(5) 0.068(4) Uani 1 1 d . . . . .
H87 H 0.272464 0.230806 0.250947 0.082 Uiso 1 1 calc R U . . .
C58 C -0.0075(11) 0.0761(14) 0.5423(5) 0.075(4) Uani 1 1 d . . . . .
H58 H -0.042191 0.078934 0.520646 0.090 Uiso 1 1 calc R U . . .
N6 N 0.3887(8) 0.3646(9) 0.3905(4) 0.053(3) Uani 1 1 d . . . . .
O5 O 0.3682(6) 0.8514(8) 0.5294(4) 0.064(3) Uani 1 1 d . . . . .
C31 C 0.2476(9) 0.4197(11) 0.5960(4) 0.053(3) Uani 1 1 d . . . . .
H31 H 0.301058 0.409437 0.595893 0.064 Uiso 1 1 calc R U . . .
C93 C 0.5028(10) 0.4295(11) 0.3006(5) 0.065(4) Uani 1 1 d . . . . .
H93 H 0.540917 0.447440 0.319315 0.079 Uiso 1 1 calc R U . . .
C48 C 0.0910(11) 0.4331(11) 0.7075(6) 0.077(5) Uani 1 1 d . . . . .
H48 H 0.124775 0.454807 0.687137 0.093 Uiso 1 1 calc R U . . .
C55 C 0.0903(9) 0.0686(9) 0.6097(4) 0.054(3) Uani 1 1 d . . . . .
C32 C 0.1998(9) 0.3504(13) 0.6154(5) 0.059(4) Uani 1 1 d . . . . .
H32 H 0.222570 0.294879 0.628495 0.071 Uiso 1 1 calc R U . . .
C95 C 0.3289(11) 0.9135(10) 0.5538(5) 0.058(4) Uani 1 1 d . . . . .
N9 N 0.2073(11) 0.2672(12) 0.5046(7) 0.083(5) Uani 1 1 d . . . . .
C98 C 0.2814(14) 0.3129(13) 0.5071(6) 0.079(5) Uani 1 1 d . . . . .
O9 O 0.3438(13) 0.2822(16) 0.5150(9) 0.135(8) Uani 1 1 d . . . . .
C96 C 0.1465(18) 0.333(3) 0.4921(7) 0.135(12) Uani 1 1 d . . . . .
H96A H 0.115743 0.351229 0.515248 0.203 Uiso 1 1 calc R U . . .
H96B H 0.114550 0.297821 0.472521 0.203 Uiso 1 1 calc R U . . .
H96C H 0.168049 0.392933 0.479897 0.203 Uiso 1 1 calc R U . . .
C97 C 0.2016(16) 0.1664(17) 0.5197(7) 0.101(7) Uani 1 1 d . . . . .
H97A H 0.186402 0.121186 0.498126 0.152 Uiso 1 1 calc R U . . .
H97B H 0.163468 0.164118 0.541039 0.152 Uiso 1 1 calc R U . . .
H97C H 0.250991 0.145340 0.530344 0.152 Uiso 1 1 calc R U . . .
O1 O 0.1907(8) 0.5830(11) 0.4599(6) 0.105(6) Uani 1 1 d . U . . .
C9 C 0.2618(13) 0.5993(15) 0.4510(6) 0.078(5) Uani 1 1 d . U . . .

loop_
_atom_site_aniso_label
_atom_site_aniso_U_11
_atom_site_aniso_U_22
_atom_site_aniso_U_33
_atom_site_aniso_U_23
_atom_site_aniso_U_13
_atom_site_aniso_U_12
Ir1 0.0468(3) 0.0433(3) 0.0408(3) -0.0022(3) 0.0042(2) -0.00375(16)
Ir2 0.0447(3) 0.0422(3) 0.0446(4) 0.0048(3) -0.0037(2) -0.00175(16)
Cd1 0.0832(6) 0.0383(4) 0.0654(5) -0.0062(5) -0.0271(4) 0.0065(4)
O8 0.064(7) 0.058(6) 0.083(8) -0.006(6) -0.011(6) -0.010(5)
N4 0.031(5) 0.050(5) 0.042(5) 0.007(4) -0.005(4) -0.006(4)
C66 0.066(9) 0.056(7) 0.029(5) -0.002(5) 0.009(6) -0.006(6)
C69 0.086(14) 0.078(11) 0.059(9) 0.007(8) -0.022(9) -0.037(10)
N5 0.084(11) 0.053(7) 0.046(7) 0.002(6) 0.010(6) 0.006(5)
N8 0.032(5) 0.059(7) 0.046(6) -0.010(6) 0.005(4) 0.002(4)
C63 0.049(8) 0.067(8) 0.057(8) -0.014(7) -0.011(7) 0.008(6)
C83 0.031(6) 0.041(5) 0.049(7) -0.006(5) 0.007(5) -0.003(4)
O6 0.048(6) 0.068(7) 0.093(9) -0.029(6) 0.003(6) -0.004(5)
N1 0.043(7) 0.036(6) 0.062(8) -0.008(5) -0.003(5) 0.004(3)
C30 0.068(10) 0.034(6) 0.058(8) -0.003(6) -0.004(7) -0.001(5)
C62 0.053(9) 0.095(12) 0.051(8) -0.019(8) 0.003(7) 0.013(7)
C38 0.051(8) 0.052(8) 0.069(10) 0.002(7) -0.019(7) 0.000(5)
O2 0.106(11) 0.055(6) 0.089(8) -0.030(6) 0.008(8) 0.016(6)
C70 0.037(7) 0.102(13) 0.065(9) -0.003(9) 0.005(7) -0.023(7)
N7 0.095(12) 0.060(8) 0.043(7) 0.002(6) -0.009(6) -0.012(6)
C64 0.072(10) 0.036(6) 0.056(8) -0.001(5) -0.002(7) 0.000(5)
C71 0.032(7) 0.073(9) 0.066(9) -0.019(7) 0.014(6) -0.007(5)
C67 0.064(9) 0.055(8) 0.059(8) 0.000(7) 0.017(8) -0.011(7)
C68 0.058(8) 0.077(9) 0.037(6) 0.005(6) -0.003(7) -0.025(7)
C85 0.054(9) 0.060(8) 0.077(10) -0.014(7) 0.012(8) -0.014(6)
O7 0.054(8) 0.115(11) 0.088(9) -0.011(8) -0.008(7) -0.022(6)
C35 0.045(7) 0.042(6) 0.052(7) -0.002(5) 0.000(6) 0.001(4)
C61 0.064(9) 0.058(7) 0.043(6) -0.021(6) -0.010(6) 0.019(6)
C74 0.055(9) 0.103(14) 0.045(8) 0.028(9) -0.001(7) 0.005(8)
O3 0.051(7) 0.089(9) 0.157(15) 0.038(9) 0.017(8) 0.004(6)
C44 0.074(10) 0.049(6) 0.054(7) -0.014(5) 0.005(7) 0.015(6)
N2 0.029(5) 0.049(6) 0.045(6) 0.008(5) 0.008(4) 0.000(4)
C94 0.063(11) 0.061(10) 0.077(11) 0.012(8) 0.006(9) -0.019(8)
C46 0.16(3) 0.068(14) 0.16(3) -0.071(17) 0.02(2) 0.017(13)
C49 0.061(9) 0.057(7) 0.048(7) 0.018(6) 0.006(6) -0.004(6)
N3 0.048(7) 0.052(7) 0.043(6) -0.013(5) -0.008(4) 0.005(4)
C65 0.058(9) 0.047(7) 0.043(7) -0.012(5) -0.012(6) -0.002(5)
C47 0.086(15) 0.092(13) 0.117(17) -0.035(13) -0.013(14) -0.017(11)
C72 0.049(7) 0.065(7) 0.048(7) 0.012(5) 0.006(6) -0.001(5)
C36 0.055(9) 0.067(9) 0.072(10) 0.016(8) 0.006(8) -0.002(6)
C54 0.042(7) 0.068(7) 0.046(6) 0.019(6) -0.002(6) 0.003(5)
C81 0.062(9) 0.087(10) 0.053(8) -0.026(7) 0.022(8) -0.017(7)
C42 0.049(9) 0.093(12) 0.097(13) 0.051(11) 0.000(9) -0.017(8)
C34 0.062(8) 0.045(7) 0.033(6) 0.002(5) 0.006(6) 0.000(5)
C89 0.067(9) 0.056(7) 0.055(7) -0.006(6) -0.002(7) -0.003(6)
C29 0.049(8) 0.062(8) 0.060(8) 0.001(7) -0.004(7) -0.011(6)
O4 0.098(10) 0.055(7) 0.141(14) -0.017(8) 0.048(10) -0.030(7)
C51 0.064(10) 0.068(10) 0.088(12) 0.032(9) -0.020(9) 0.012(7)
C28 0.057(9) 0.069(9) 0.068(9) -0.007(7) 0.009(8) -0.013(7)
C52 0.037(8) 0.093(12) 0.099(13) 0.047(11) 0.004(8) 0.011(7)
C86 0.102(16) 0.088(13) 0.060(9) -0.016(9) -0.017(10) -0.022(10)
C78 0.047(8) 0.066(8) 0.073(9) -0.009(7) 0.001(7) 0.015(6)
C82 0.067(10) 0.058(9) 0.038(7) -0.014(6) 0.008(6) -0.008(6)
C41 0.073(11) 0.060(8) 0.081(11) 0.019(8) 0.007(9) 0.009(7)
C43 0.079(11) 0.069(9) 0.052(8) 0.023(7) 0.006(8) -0.010(7)
C39 0.084(12) 0.049(7) 0.049(8) 0.009(5) -0.014(8) 0.015(6)
C90 0.113(15) 0.065(9) 0.055(8) 0.011(7) -0.019(9) 0.001(9)
C73 0.084(12) 0.072(9) 0.056(8) 0.013(7) 0.015(8) -0.003(8)
C77 0.047(7) 0.053(7) 0.048(7) -0.013(5) -0.006(6) 0.001(5)
C76 0.051(8) 0.063(7) 0.041(6) -0.001(5) 0.005(6) -0.009(6)
C37 0.054(8) 0.053(7) 0.058(8) 0.009(6) 0.017(7) 0.009(6)
C80 0.081(13) 0.100(13) 0.062(9) -0.025(9) 0.024(9) -0.016(10)
C59 0.057(8) 0.074(8) 0.044(6) -0.002(6) 0.001(6) -0.001(6)
C75 0.080(11) 0.053(7) 0.068(9) 0.010(6) -0.019(9) 0.001(7)
C88 0.047(7) 0.060(7) 0.047(7) -0.011(5) 0.012(6) -0.012(5)
C53 0.062(9) 0.072(8) 0.050(7) 0.021(6) 0.023(7) 0.027(7)
C57 0.108(17) 0.070(12) 0.069(12) -0.021(10) 0.024(10) 0.015(9)
C92 0.087(14) 0.081(11) 0.098(14) 0.027(10) -0.022(12) -0.007(10)
C79 0.103(15) 0.080(11) 0.071(10) -0.027(9) 0.013(10) 0.018(10)
C56 0.066(9) 0.061(7) 0.065(9) -0.009(6) 0.006(8) 0.019(6)
C50 0.062(10) 0.072(9) 0.069(10) 0.018(7) 0.004(8) 0.001(7)
C40 0.061(10) 0.094(12) 0.074(10) 0.019(9) 0.027(9) 0.025(8)
C91 0.104(16) 0.089(15) 0.059(10) 0.009(9) -0.014(10) 0.011(10)
C45 0.119(17) 0.088(12) 0.057(9) -0.022(8) 0.000(10) 0.021(11)
C84 0.029(6) 0.054(7) 0.083(9) -0.019(6) -0.011(6) -0.014(5)
C33 0.047(7) 0.035(6) 0.058(8) -0.002(5) 0.001(6) -0.009(5)
C87 0.068(10) 0.067(9) 0.070(9) -0.012(7) -0.026(8) 0.004(7)
C58 0.066(11) 0.104(11) 0.055(8) -0.021(8) -0.009(8) 0.013(9)
N6 0.072(8) 0.046(6) 0.042(6) -0.010(5) 0.000(5) 0.005(5)
O5 0.054(6) 0.053(5) 0.084(7) -0.023(5) 0.006(5) -0.004(4)
C31 0.062(9) 0.049(7) 0.050(7) 0.007(6) -0.002(6) -0.016(5)
C93 0.060(9) 0.065(8) 0.071(9) 0.024(7) 0.006(8) -0.008(7)
C48 0.081(12) 0.048(7) 0.103(13) -0.021(8) 0.008(10) -0.008(7)
C55 0.066(9) 0.040(5) 0.056(7) 0.011(5) 0.016(7) 0.007(5)
C32 0.050(8) 0.076(9) 0.050(7) 0.014(6) -0.002(7) -0.008(6)
C95 0.098(13) 0.032(6) 0.045(7) -0.012(5) -0.017(8) 0.005(6)
N9 0.095(13) 0.064(8) 0.090(13) -0.010(8) 0.012(11) 0.011(7)
C98 0.104(15) 0.074(10) 0.059(9) -0.004(8) 0.034(11) -0.022(9)
O9 0.098(14) 0.127(14) 0.18(2) -0.050(14) 0.033(16) -0.018(11)
C96 0.14(3) 0.20(3) 0.063(11) -0.037(16) -0.028(15) 0.03(2)
C97 0.12(2) 0.105(15) 0.080(13) 0.008(11) 0.017(13) 0.009(13)
O1 0.055(7) 0.093(9) 0.168(15) -0.074(10) -0.011(8) 0.015(6)
C9 0.097(11) 0.058(10) 0.078(11) -0.020(8) 0.006(10) 0.030(8)

loop_
_atom_type_symbol
_atom_type_description
_atom_type_scat_dispersion_real
_atom_type_scat_dispersion_imag
_atom_type_scat_source
C C 0.0181 0.0091 'International Tables Vol C Tables 4.2.6.8 and 6.1.1.4'
H H 0.0000 0.0000 'International Tables Vol C Tables 4.2.6.8 and 6.1.1.4'
Cd Cd 0.1185 4.6533 'International Tables Vol C Tables 4.2.6.8 and 6.1.1.4'
Ir Ir -4.7710 6.5667 'International Tables Vol C Tables 4.2.6.8 and 6.1.1.4'
N N 0.0311 0.0180 'International Tables Vol C Tables 4.2.6.8 and 6.1.1.4'
O O 0.0492 0.0322 'International Tables Vol C Tables 4.2.6.8 and 6.1.1.4'

loop_
_exptl_crystal_face_index_h
_exptl_crystal_face_index_k
_exptl_crystal_face_index_l
_exptl_crystal_face_perp_dist
-7 5 -9 0.0372
8 -3 12 0.0572
1 -8 -2 0.0294
4 7 9 0.0347
-2 5 17 0.0322
5 7 4 0.0336
8 2 -15 0.0551
-8 -4 11 0.0228
0 -6 -14 0.0465

loop_
_geom_angle_atom_site_label_1
_geom_angle_atom_site_label_2
_geom_angle_atom_site_label_3
_geom_angle
_geom_angle_site_symmetry_1
_geom_angle_site_symmetry_3
_geom_angle_publ_flag
N8 Ir1 N5 91.9(5) . . ?
N8 Ir1 C83 93.6(5) . . ?
N8 Ir1 N7 172.6(5) . . ?
N8 Ir1 N6 97.8(5) . . ?
C83 Ir1 N5 172.6(5) . . ?
C83 Ir1 N7 80.6(5) . . ?
C83 Ir1 N6 95.4(5) . . ?
N7 Ir1 N5 94.4(5) . . ?
C82 Ir1 N5 95.7(5) . . ?
C82 Ir1 N8 80.8(6) . . ?
C82 Ir1 C83 90.1(6) . . ?
C82 Ir1 N7 94.6(7) . . ?
C82 Ir1 N6 174.4(6) . . ?
N6 Ir1 N5 78.9(6) . . ?
N6 Ir1 N7 87.4(5) . . ?
N4 Ir2 N2 75.5(4) . . ?
N1 Ir2 N4 95.0(4) . . ?
N1 Ir2 C38 80.3(6) . . ?
N1 Ir2 N2 90.5(5) . . ?
N1 Ir2 C49 95.4(6) . . ?
N1 Ir2 N3 171.7(6) . . ?
C38 Ir2 N4 170.5(5) . . ?
C38 Ir2 N2 96.2(5) . . ?
C38 Ir2 C49 92.1(6) . . ?
C38 Ir2 N3 92.6(6) . . ?
C49 Ir2 N4 96.6(5) . . ?
C49 Ir2 N2 170.5(5) . . ?
N3 Ir2 N4 92.6(5) . . ?
N3 Ir2 N2 94.6(5) . . ?
N3 Ir2 C49 80.4(5) . . ?
O8 Cd1 O6 89.4(5) 3_465 . ?
O8 Cd1 O5 127.7(4) 3_465 . ?
O2 Cd1 O8 103.8(5) . 3_465 ?
O2 Cd1 O6 156.3(5) . . ?
O2 Cd1 O4 97.1(5) . . ?
O2 Cd1 O5 99.5(5) . . ?
O4 Cd1 O8 122.5(5) . 3_465 ?
O4 Cd1 O6 91.9(6) . . ?
O4 Cd1 O5 99.7(5) . . ?
O5 Cd1 O6 57.2(4) . . ?
C69 O8 Cd1 102.6(11) . 3_565 ?
C30 N4 Ir2 115.8(9) . . ?
C32 N4 Ir2 125.7(9) . . ?
C32 N4 C30 118.5(12) . . ?
N5 C66 C67 122.4(16) . . ?
N5 C66 C65 116.9(13) . . ?
C67 C66 C65 120.3(13) . . ?
O8 C69 C68 117.1(19) . . ?
O7 C69 O8 121.6(15) . . ?
O7 C69 C68 121(2) . . ?
C66 N5 Ir1 114.2(11) . . ?
C71 N5 Ir1 127.9(11) . . ?
C71 N5 C66 117.9(15) . . ?
C72 N8 Ir1 123.9(9) . . ?
C72 N8 C76 120.1(13) . . ?
C76 N8 Ir1 115.9(9) . . ?
C62 C63 H63 118.9 . . ?
N6 C63 H63 118.9 . . ?
N6 C63 C62 122.1(14) . . ?
C88 C83 Ir1 114.1(8) . . ?
C84 C83 Ir1 126.8(10) . . ?
C84 C83 C88 119.1(12) . . ?
C95 O6 Cd1 88.2(8) . . ?
C44 N1 Ir2 118.6(9) . . ?
C44 N1 C48 116.5(13) . . ?
C48 N1 Ir2 124.9(11) . . ?
N4 C30 C29 121.2(15) . . ?
N4 C30 C33 116.3(11) . . ?
C29 C30 C33 122.5(12) . . ?
C63 C62 H62 121.2 . . ?
C61 C62 C63 117.7(14) . . ?
C61 C62 H62 121.2 . . ?
C43 C38 Ir2 130.5(14) . . ?
C43 C38 C39 115.5(16) . . ?
C39 C38 Ir2 113.7(12) . . ?
C9 O2 Cd1 125.0(14) . . ?
C71 C70 H70 120.8 . . ?
C68 C70 H70 120.8 . . ?
C68 C70 C71 118.4(14) . . ?
C89 N7 Ir1 113.7(11) . . ?
C93 N7 Ir1 126.1(11) . . ?
C93 N7 C89 119.9(14) . . ?
C61 C64 H64 119.8 . . ?
C65 C64 H64 119.8 . . ?
C65 C64 C61 120.4(13) . . ?
N5 C71 C70 123.7(15) . . ?
N5 C71 H71 118.1 . . ?
C70 C71 H71 118.1 . . ?
C66 C67 H67 120.5 . . ?
C68 C67 C66 119.0(15) . . ?
C68 C67 H67 120.5 . . ?
C70 C68 C69 120.8(16) . . ?
C70 C68 C67 117.8(13) . . ?
C67 C68 C69 121.0(17) . . ?
C86 C85 H85 120.0 . . ?
C86 C85 C84 120.1(15) . . ?
C84 C85 H85 120.0 . . ?
C36 C35 C34 117.5(13) . . ?
C36 C35 C95 120.3(13) . 3_465 ?
C34 C35 C95 122.1(13) . 3_465 ?
C62 C61 C64 118.9(12) . . ?
C62 C61 C9 122.5(16) . . ?
C64 C61 C9 118.4(15) . . ?
C73 C74 H74 119.4 . . ?
C75 C74 H74 119.4 . . ?
C75 C74 C73 121.2(16) . . ?
N1 C44 C39 110.8(12) . . ?
C45 C44 N1 122.5(17) . . ?
C45 C44 C39 126.7(18) . . ?
C37 N2 Ir2 125.3(9) . . ?
C37 N2 C33 117.5(12) . . ?
C33 N2 Ir2 117.2(9) . . ?
O3 C94 C28 110.4(16) . . ?
O4 C94 O3 133.6(16) . . ?
O4 C94 C28 115.6(17) . . ?
C47 C46 H46 117.3 . . ?
C47 C46 C45 125(2) . . ?
C45 C46 H46 117.3 . . ?
C54 C49 Ir2 111.5(10) . . ?
C54 C49 C50 124.2(15) . . ?
C50 C49 Ir2 124.3(13) . . ?
C59 N3 Ir2 126.9(10) . . ?
C59 N3 C55 117.2(13) . . ?
C55 N3 Ir2 115.6(10) . . ?
C64 C65 C66 123.9(12) . . ?
C64 C65 N6 122.6(14) . . ?
N6 C65 C66 113.5(12) . . ?
C46 C47 H47 120.5 . . ?
C46 C47 C48 119(2) . . ?
C48 C47 H47 120.5 . . ?
N8 C72 H72 119.3 . . ?
N8 C72 C73 121.4(14) . . ?
C73 C72 H72 119.3 . . ?
C35 C36 H36 119.6 . . ?
C37 C36 C35 120.7(16) . . ?
C37 C36 H36 119.6 . . ?
C49 C54 C53 116.1(13) . . ?
C49 C54 C55 119.9(12) . . ?
C53 C54 C55 123.9(13) . . ?
C82 C81 H81 121.0 . . ?
C82 C81 C80 117.9(17) . . ?
C80 C81 H81 121.0 . . ?
C41 C42 H42 120.3 . . ?
C41 C42 C43 119.4(18) . . ?
C43 C42 H42 120.3 . . ?
C35 C34 H34 120.8 . . ?
C33 C34 C35 118.4(13) . . ?
C33 C34 H34 120.8 . . ?
N7 C89 C90 119.8(15) . . ?
N7 C89 C88 116.9(14) . . ?
C90 C89 C88 123.2(15) . . ?
C30 C29 H29 120.4 . . ?
C30 C29 C28 119.2(15) . . ?
C28 C29 H29 120.4 . . ?
C94 O4 Cd1 123.3(15) . . ?
C52 C51 H51 119.7 . . ?
C52 C51 C50 120.5(17) . . ?
C50 C51 H51 119.7 . . ?
C29 C28 C94 116.6(16) . . ?
C31 C28 C94 126.1(16) . . ?
C31 C28 C29 117.2(14) . . ?
C51 C52 H52 119.5 . . ?
C53 C52 C51 121.0(15) . . ?
C53 C52 H52 119.5 . . ?
C85 C86 H86 121.4 . . ?
C85 C86 C87 117.2(16) . . ?
C87 C86 H86 121.4 . . ?
C77 C78 H78 120.0 . . ?
C79 C78 H78 120.0 . . ?
C79 C78 C77 120.0(16) . . ?
C81 C82 Ir1 127.9(13) . . ?
C77 C82 Ir1 114.4(10) . . ?
C77 C82 C81 117.7(14) . . ?
C42 C41 H41 119.3 . . ?
C42 C41 C40 121.4(17) . . ?
C40 C41 H41 119.3 . . ?
C38 C43 C42 123.4(18) . . ?
C38 C43 H43 118.3 . . ?
C42 C43 H43 118.3 . . ?
C38 C39 C44 115.8(16) . . ?
C40 C39 C38 121.6(16) . . ?
C40 C39 C44 122.5(16) . . ?
C89 C90 H90 120.9 . . ?
C91 C90 C89 118.1(17) . . ?
C91 C90 H90 120.9 . . ?
C74 C73 H73 121.1 . . ?
C72 C73 C74 117.7(15) . . ?
C72 C73 H73 121.1 . . ?
C78 C77 C82 121.8(13) . . ?
C78 C77 C76 123.8(13) . . ?
C82 C77 C76 114.3(12) . . ?
N8 C76 C77 114.3(12) . . ?
N8 C76 C75 118.9(13) . . ?
C75 C76 C77 126.7(14) . . ?
N2 C37 H37 118.6 . . ?
C36 C37 N2 122.8(14) . . ?
C36 C37 H37 118.6 . . ?
C81 C80 H80 119.3 . . ?
C79 C80 C81 121.4(16) . . ?
C79 C80 H80 119.3 . . ?
N3 C59 H59 116.8 . . ?
N3 C59 C58 126.4(15) . . ?
C58 C59 H59 116.8 . . ?
C74 C75 C76 120.4(16) . . ?
C74 C75 H75 119.8 . . ?
C76 C75 H75 119.8 . . ?
C83 C88 C89 114.2(12) . . ?
C87 C88 C83 118.4(13) . . ?
C87 C88 C89 127.3(15) . . ?
C54 C53 H53 119.1 . . ?
C52 C53 C54 121.8(15) . . ?
C52 C53 H53 119.1 . . ?
C56 C57 H57 120.3 . . ?
C56 C57 C58 119.4(16) . . ?
C58 C57 H57 120.3 . . ?
C91 C92 H92 121.0 . . ?
C93 C92 H92 121.0 . . ?
C93 C92 C91 118(2) . . ?
C78 C79 C80 121.0(17) . . ?
C78 C79 H79 119.5 . . ?
C80 C79 H79 119.5 . . ?
C57 C56 H56 119.7 . . ?
C55 C56 C57 120.5(15) . . ?
C55 C56 H56 119.7 . . ?
C49 C50 C51 116.3(18) . . ?
C49 C50 H50 121.8 . . ?
C51 C50 H50 121.8 . . ?
C41 C40 C39 118.5(17) . . ?
C41 C40 H40 120.7 . . ?
C39 C40 H40 120.7 . . ?
C90 C91 C92 120.3(18) . . ?
C90 C91 H91 119.9 . . ?
C92 C91 H91 119.9 . . ?
C44 C45 C46 114(2) . . ?
C44 C45 H45 122.9 . . ?
C46 C45 H45 122.9 . . ?
C83 C84 C85 119.6(15) . . ?
C83 C84 H84 120.2 . . ?
C85 C84 H84 120.2 . . ?
N2 C33 C30 114.9(11) . . ?
C34 C33 C30 122.1(11) . . ?
C34 C33 N2 122.8(13) . . ?
C86 C87 H87 117.5 . . ?
C88 C87 C86 125.0(16) . . ?
C88 C87 H87 117.5 . . ?
C59 C58 C57 115.0(16) . . ?
C59 C58 H58 122.5 . . ?
C57 C58 H58 122.5 . . ?
C63 N6 Ir1 125.5(9) . . ?
C63 N6 C65 118.1(12) . . ?
C65 N6 Ir1 116.4(11) . . ?
C95 O5 Cd1 88.2(10) . . ?
C28 C31 H31 119.9 . . ?
C28 C31 C32 120.3(15) . . ?
C32 C31 H31 119.9 . . ?
N7 C93 H93 118.2 . . ?
C92 C93 N7 123.6(18) . . ?
C92 C93 H93 118.2 . . ?
N1 C48 H48 119.5 . . ?
C47 C48 N1 121.1(19) . . ?
C47 C48 H48 119.5 . . ?
N3 C55 C54 112.4(12) . . ?
C56 C55 N3 121.3(14) . . ?
C56 C55 C54 126.2(13) . . ?
N4 C32 C31 123.4(14) . . ?
N4 C32 H32 118.3 . . ?
C31 C32 H32 118.3 . . ?
O6 C95 C35 119.4(12) . 3_565 ?
O6 C95 O5 126.4(13) . . ?
O5 C95 C35 114.0(15) . 3_565 ?
C98 N9 C96 115(2) . . ?
C98 N9 C97 116.0(19) . . ?
C96 N9 C97 128(2) . . ?
O9 C98 N9 134(2) . . ?
N9 C96 H96A 109.5 . . ?
N9 C96 H96B 109.5 . . ?
N9 C96 H96C 109.5 . . ?
H96A C96 H96B 109.5 . . ?
H96A C96 H96C 109.5 . . ?
H96B C96 H96C 109.5 . . ?
N9 C97 H97A 109.5 . . ?
N9 C97 H97B 109.5 . . ?
N9 C97 H97C 109.5 . . ?
H97A C97 H97B 109.5 . . ?
H97A C97 H97C 109.5 . . ?
H97B C97 H97C 109.5 . . ?
O2 C9 C61 123(2) . . ?
O2 C9 O1 120.7(15) . . ?
O1 C9 C61 116.3(17) . . ?

loop_
_geom_bond_atom_site_label_1
_geom_bond_atom_site_label_2
_geom_bond_distance
_geom_bond_site_symmetry_2
_geom_bond_publ_flag
Ir1 N5 2.123(16) . ?
Ir1 N8 2.040(13) . ?
Ir1 C83 2.046(12) . ?
Ir1 N7 2.095(15) . ?
Ir1 C82 1.992(15) . ?
Ir1 N6 2.095(12) . ?
Ir2 N4 2.176(10) . ?
Ir2 N1 2.011(13) . ?
Ir2 C38 2.012(18) . ?
Ir2 N2 2.181(11) . ?
Ir2 C49 2.067(15) . ?
Ir2 N3 2.050(12) . ?
Cd1 O8 2.284(11) 3_465 ?
Cd1 O6 2.374(12) . ?
Cd1 O2 2.206(11) . ?
Cd1 O4 2.231(16) . ?
Cd1 O5 2.298(11) . ?
O8 C69 1.26(3) . ?
N4 C30 1.377(18) . ?
N4 C32 1.328(19) . ?
C66 N5 1.34(2) . ?
C66 C67 1.40(2) . ?
C66 C65 1.52(2) . ?
C69 C68 1.45(2) . ?
C69 O7 1.24(2) . ?
N5 C71 1.28(2) . ?
N8 C72 1.338(18) . ?
N8 C76 1.354(18) . ?
C63 H63 0.9300 . ?
C63 C62 1.43(2) . ?
C63 N6 1.35(2) . ?
C83 C88 1.43(2) . ?
C83 C84 1.386(17) . ?
O6 C95 1.18(2) . ?
N1 C44 1.38(2) . ?
N1 C48 1.431(19) . ?
C30 C29 1.39(2) . ?
C30 C33 1.48(2) . ?
C62 H62 0.9300 . ?
C62 C61 1.39(2) . ?
C38 C43 1.38(2) . ?
C38 C39 1.43(3) . ?
O2 C9 1.22(3) . ?
C70 H70 0.9300 . ?
C70 C71 1.43(2) . ?
C70 C68 1.37(3) . ?
N7 C89 1.36(2) . ?
N7 C93 1.34(2) . ?
C64 H64 0.9300 . ?
C64 C61 1.39(2) . ?
C64 C65 1.35(2) . ?
C71 H71 0.9300 . ?
C67 H67 0.9300 . ?
C67 C68 1.38(2) . ?
C85 H85 0.9300 . ?
C85 C86 1.38(3) . ?
C85 C84 1.48(2) . ?
C35 C36 1.38(2) . ?
C35 C34 1.417(18) . ?
C35 C95 1.548(19) 3_465 ?
C61 C9 1.471(19) . ?
C74 H74 0.9300 . ?
C74 C73 1.39(3) . ?
C74 C75 1.30(2) . ?
O3 C94 1.33(2) . ?
C44 C39 1.47(2) . ?
C44 C45 1.36(2) . ?
N2 C37 1.351(18) . ?
N2 C33 1.356(17) . ?
C94 O4 1.14(2) . ?
C94 C28 1.52(2) . ?
C46 H46 0.9300 . ?
C46 C47 1.25(4) . ?
C46 C45 1.44(4) . ?
C49 C54 1.38(2) . ?
C49 C50 1.38(2) . ?
N3 C59 1.318(19) . ?
N3 C55 1.390(18) . ?
C65 N6 1.362(18) . ?
C47 H47 0.9300 . ?
C47 C48 1.35(3) . ?
C72 H72 0.9300 . ?
C72 C73 1.364(19) . ?
C36 H36 0.9300 . ?
C36 C37 1.32(2) . ?
C54 C53 1.433(18) . ?
C54 C55 1.44(2) . ?
C81 H81 0.9300 . ?
C81 C82 1.44(2) . ?
C81 C80 1.46(3) . ?
C42 H42 0.9300 . ?
C42 C41 1.36(3) . ?
C42 C43 1.39(2) . ?
C34 H34 0.9300 . ?
C34 C33 1.34(2) . ?
C89 C90 1.39(2) . ?
C89 C88 1.470(19) . ?
C29 H29 0.9300 . ?
C29 C28 1.44(2) . ?
C51 H51 0.9300 . ?
C51 C52 1.37(3) . ?
C51 C50 1.43(2) . ?
C28 C31 1.37(2) . ?
C52 H52 0.9300 . ?
C52 C53 1.33(3) . ?
C86 H86 0.9300 . ?
C86 C87 1.40(3) . ?
C78 H78 0.9300 . ?
C78 C77 1.417(18) . ?
C78 C79 1.38(3) . ?
C82 C77 1.43(2) . ?
C41 H41 0.9300 . ?
C41 C40 1.39(3) . ?
C43 H43 0.9300 . ?
C39 C40 1.40(3) . ?
C90 H90 0.9300 . ?
C90 C91 1.36(3) . ?
C73 H73 0.9300 . ?
C77 C76 1.463(19) . ?
C76 C75 1.399(19) . ?
C37 H37 0.9300 . ?
C80 H80 0.9300 . ?
C80 C79 1.38(3) . ?
C59 H59 0.9300 . ?
C59 C58 1.40(2) . ?
C75 H75 0.9300 . ?
C88 C87 1.37(2) . ?
C53 H53 0.9300 . ?
C57 H57 0.9300 . ?
C57 C56 1.39(3) . ?
C57 C58 1.43(3) . ?
C92 H92 0.9300 . ?
C92 C91 1.43(3) . ?
C92 C93 1.29(2) . ?
C79 H79 0.9300 . ?
C56 H56 0.9300 . ?
C56 C55 1.36(2) . ?
C50 H50 0.9300 . ?
C40 H40 0.9300 . ?
C91 H91 0.9300 . ?
C45 H45 0.9300 . ?
C84 H84 0.9300 . ?
C87 H87 0.9300 . ?
C58 H58 0.9300 . ?
O5 C95 1.327(19) . ?
C31 H31 0.9300 . ?
C31 C32 1.38(2) . ?
C93 H93 0.9300 . ?
C48 H48 0.9300 . ?
C32 H32 0.9300 . ?
N9 C98 1.41(3) . ?
N9 C96 1.41(3) . ?
N9 C97 1.41(3) . ?
C98 O9 1.18(3) . ?
C96 H96A 0.9600 . ?
C96 H96B 0.9600 . ?
C96 H96C 0.9600 . ?
C97 H97A 0.9600 . ?
C97 H97B 0.9600 . ?
C97 H97C 0.9600 . ?
O1 C9 1.28(3) . ?

loop_
_geom_torsion_atom_site_label_1
_geom_torsion_atom_site_label_2
_geom_torsion_atom_site_label_3
_geom_torsion_atom_site_label_4
_geom_torsion
_geom_torsion_site_symmetry_1
_geom_torsion_site_symmetry_2
_geom_torsion_site_symmetry_3
_geom_torsion_site_symmetry_4
_geom_torsion_publ_flag
Ir1 N5 C71 C70 179.2(13) . . . . ?
Ir1 N8 C72 C73 173.5(12) . . . . ?
Ir1 N8 C76 C77 5.3(15) . . . . ?
Ir1 N8 C76 C75 -173.8(11) . . . . ?
Ir1 C83 C88 C89 7.0(15) . . . . ?
Ir1 C83 C88 C87 -171.2(11) . . . . ?
Ir1 C83 C84 C85 169.0(10) . . . . ?
Ir1 N7 C89 C90 -177.9(13) . . . . ?
Ir1 N7 C89 C88 5.8(19) . . . . ?
Ir1 N7 C93 C92 176.6(16) . . . . ?
Ir1 C82 C77 C78 -177.0(11) . . . . ?
Ir1 C82 C77 C76 -0.8(15) . . . . ?
Ir2 N4 C30 C29 173.2(11) . . . . ?
Ir2 N4 C30 C33 -4.9(15) . . . . ?
Ir2 N4 C32 C31 -175.5(11) . . . . ?
Ir2 N1 C44 C39 -5.3(15) . . . . ?
Ir2 N1 C44 C45 176.7(13) . . . . ?
Ir2 N1 C48 C47 -175.2(16) . . . . ?
Ir2 C38 C43 C42 -172.4(13) . . . . ?
Ir2 C38 C39 C44 -9.8(16) . . . . ?
Ir2 C38 C39 C40 173.2(12) . . . . ?
Ir2 N2 C37 C36 -179.0(14) . . . . ?
Ir2 N2 C33 C30 2.7(14) . . . . ?
Ir2 N2 C33 C34 177.8(11) . . . . ?
Ir2 C49 C54 C53 178.0(10) . . . . ?
Ir2 C49 C54 C55 1.8(16) . . . . ?
Ir2 C49 C50 C51 -175.9(12) . . . . ?
Ir2 N3 C59 C58 -175.3(13) . . . . ?
Ir2 N3 C55 C54 -3.7(15) . . . . ?
Ir2 N3 C55 C56 178.8(12) . . . . ?
Cd1 O8 C69 C68 176.1(12) 3_565 . . . ?
Cd1 O8 C69 O7 -10(2) 3_565 . . . ?
Cd1 O6 C95 C35 176.2(12) . . . 3_565 ?
Cd1 O6 C95 O5 0.6(17) . . . . ?
Cd1 O2 C9 C61 -158.1(14) . . . . ?
Cd1 O2 C9 O1 19(3) . . . . ?
Cd1 O5 C95 O6 -0.7(17) . . . . ?
Cd1 O5 C95 C35 -176.4(11) . . . 3_565 ?
O8 C69 C68 C70 -178.9(16) . . . . ?
O8 C69 C68 C67 9(2) . . . . ?
N4 C30 C29 C28 4(2) . . . . ?
N4 C30 C33 N2 1.4(16) . . . . ?
N4 C30 C33 C34 -173.7(14) . . . . ?
C66 N5 C71 C70 -2(2) . . . . ?
C66 C67 C68 C69 -177.5(15) . . . . ?
C66 C67 C68 C70 10(2) . . . . ?
C66 C65 N6 Ir1 -4.3(15) . . . . ?
C66 C65 N6 C63 178.3(12) . . . . ?
N5 C66 C67 C68 -9(2) . . . . ?
N5 C66 C65 C64 -176.8(15) . . . . ?
N5 C66 C65 N6 5.3(17) . . . . ?
N8 C72 C73 C74 4(3) . . . . ?
N8 C76 C75 C74 -4(2) . . . . ?
C63 C62 C61 C64 5(2) . . . . ?
C63 C62 C61 C9 179.2(17) . . . . ?
C83 C88 C87 C86 -4(3) . . . . ?
N1 C44 C39 C38 9.7(17) . . . . ?
N1 C44 C39 C40 -173.3(13) . . . . ?
N1 C44 C45 C46 6(3) . . . . ?
C30 N4 C32 C31 2(2) . . . . ?
C30 C29 C28 C94 -179.6(16) . . . . ?
C30 C29 C28 C31 -1(2) . . . . ?
C62 C63 N6 Ir1 -177.5(13) . . . . ?
C62 C63 N6 C65 0(2) . . . . ?
C62 C61 C9 O2 -157.4(19) . . . . ?
C62 C61 C9 O1 25(3) . . . . ?
C38 C39 C40 C41 -1(2) . . . . ?
N7 C89 C90 C91 5(3) . . . . ?
N7 C89 C88 C83 -9(2) . . . . ?
N7 C89 C88 C87 169.5(16) . . . . ?
C64 C61 C9 O2 17(3) . . . . ?
C64 C61 C9 O1 -160.7(18) . . . . ?
C64 C65 N6 Ir1 177.8(12) . . . . ?
C64 C65 N6 C63 0(2) . . . . ?
C71 C70 C68 C69 -179.6(16) . . . . ?
C71 C70 C68 C67 -7(2) . . . . ?
C67 C66 N5 Ir1 -176.0(12) . . . . ?
C67 C66 N5 C71 5(2) . . . . ?
C67 C66 C65 C64 -4(2) . . . . ?
C67 C66 C65 N6 177.8(15) . . . . ?
C68 C70 C71 N5 3(3) . . . . ?
C85 C86 C87 C88 3(3) . . . . ?
O7 C69 C68 C70 7(3) . . . . ?
O7 C69 C68 C67 -165.3(17) . . . . ?
C35 C36 C37 N2 -3(3) . . . . ?
C35 C34 C33 C30 179.4(12) . . . . ?
C35 C34 C33 N2 5(2) . . . . ?
C61 C64 C65 C66 -175.3(13) . . . . ?
C61 C64 C65 N6 2(2) . . . . ?
O3 C94 O4 Cd1 37(4) . . . . ?
O3 C94 C28 C29 -156.6(17) . . . . ?
O3 C94 C28 C31 25(3) . . . . ?
C44 N1 C48 C47 4(3) . . . . ?
C44 C39 C40 C41 -178.2(14) . . . . ?
C94 C28 C31 C32 176.9(16) . . . . ?
C46 C47 C48 N1 -10(4) . . . . ?
C49 C54 C53 C52 0(2) . . . . ?
C49 C54 C55 N3 1.2(18) . . . . ?
C49 C54 C55 C56 178.5(15) . . . . ?
N3 C59 C58 C57 -2(3) . . . . ?
C65 C66 N5 Ir1 -3.7(15) . . . . ?
C65 C66 N5 C71 177.8(14) . . . . ?
C65 C66 C67 C68 178.6(13) . . . . ?
C65 C64 C61 C62 -5(2) . . . . ?
C65 C64 C61 C9 -179.5(16) . . . . ?
C47 C46 C45 C44 -12(4) . . . . ?
C72 N8 C76 C77 -178.1(12) . . . . ?
C72 N8 C76 C75 3(2) . . . . ?
C36 C35 C34 C33 -4(2) . . . . ?
C54 C49 C50 C51 3(2) . . . . ?
C81 C82 C77 C78 1(2) . . . . ?
C81 C82 C77 C76 177.7(13) . . . . ?
C81 C80 C79 C78 -6(3) . . . . ?
C42 C41 C40 C39 4(3) . . . . ?
C34 C35 C36 C37 3(2) . . . . ?
C89 N7 C93 C92 4(3) . . . . ?
C89 C90 C91 C92 -5(3) . . . . ?
C89 C88 C87 C86 178.2(17) . . . . ?
C29 C30 C33 N2 -176.6(15) . . . . ?
C29 C30 C33 C34 8.3(19) . . . . ?
C29 C28 C31 C32 -1(2) . . . . ?
O4 C94 C28 C29 29(3) . . . . ?
O4 C94 C28 C31 -149(2) . . . . ?
C51 C52 C53 C54 -2(2) . . . . ?
C28 C94 O4 Cd1 -150.4(13) . . . . ?
C28 C31 C32 N4 1(2) . . . . ?
C52 C51 C50 C49 -4(2) . . . . ?
C86 C85 C84 C83 8(2) . . . . ?
C78 C77 C76 N8 173.2(13) . . . . ?
C78 C77 C76 C75 -8(2) . . . . ?
C82 C81 C80 C79 4(3) . . . . ?
C82 C77 C76 N8 -3.0(17) . . . . ?
C82 C77 C76 C75 176.1(14) . . . . ?
C41 C42 C43 C38 2(3) . . . . ?
C43 C38 C39 C44 176.1(13) . . . . ?
C43 C38 C39 C40 -1(2) . . . . ?
C43 C42 C41 C40 -5(3) . . . . ?
C39 C38 C43 C42 1(2) . . . . ?
C39 C44 C45 C46 -172.0(19) . . . . ?
C90 C89 C88 C83 175.3(15) . . . . ?
C90 C89 C88 C87 -7(3) . . . . ?
C73 C74 C75 C76 6(3) . . . . ?
C77 C78 C79 C80 5(3) . . . . ?
C77 C76 C75 C74 176.7(16) . . . . ?
C76 N8 C72 C73 -3(2) . . . . ?
C37 N2 C33 C30 -179.4(12) . . . . ?
C37 N2 C33 C34 -4(2) . . . . ?
C80 C81 C82 Ir1 176.1(12) . . . . ?
C80 C81 C82 C77 -2(2) . . . . ?
C59 N3 C55 C54 -178.5(12) . . . . ?
C59 N3 C55 C56 4(2) . . . . ?
C75 C74 C73 C72 -6(3) . . . . ?
C88 C83 C84 C85 -9(2) . . . . ?
C88 C89 C90 C91 -178.9(17) . . . . ?
C53 C54 C55 N3 -174.7(13) . . . . ?
C53 C54 C55 C56 3(2) . . . . ?
C57 C56 C55 N3 -3(3) . . . . ?
C57 C56 C55 C54 179.5(16) . . . . ?
C79 C78 C77 C82 -3(2) . . . . ?
C79 C78 C77 C76 -178.7(16) . . . . ?
C56 C57 C58 C59 3(3) . . . . ?
C50 C49 C54 C53 -1(2) . . . . ?
C50 C49 C54 C55 -176.9(14) . . . . ?
C50 C51 C52 C53 4(3) . . . . ?
C91 C92 C93 N7 -4(3) . . . . ?
C45 C44 C39 C38 -172.5(16) . . . . ?
C45 C44 C39 C40 5(2) . . . . ?
C45 C46 C47 C48 14(5) . . . . ?
C84 C83 C88 C89 -175.0(12) . . . . ?
C84 C83 C88 C87 7(2) . . . . ?
C84 C85 C86 C87 -4(3) . . . . ?
C33 C30 C29 C28 -177.9(13) . . . . ?
C33 N2 C37 C36 3(2) . . . . ?
C58 C57 C56 C55 0(3) . . . . ?
N6 C63 C62 C61 -2(3) . . . . ?
C93 N7 C89 C90 -5(3) . . . . ?
C93 N7 C89 C88 179.2(15) . . . . ?
C93 C92 C91 C90 4(3) . . . . ?
C48 N1 C44 C39 175.6(13) . . . . ?
C48 N1 C44 C45 -2(2) . . . . ?
C55 N3 C59 C58 -1(2) . . . . ?
C55 C54 C53 C52 176.0(14) . . . . ?
C32 N4 C30 C29 -4(2) . . . . ?
C32 N4 C30 C33 177.5(12) . . . . ?
C95 C35 C36 C37 -179.6(15) 3_465 . . . ?
C95 C35 C34 C33 178.8(14) 3_465 . . . ?
C96 N9 C98 O9 -177(3) . . . . ?
C97 N9 C98 O9 10(4) . . . . ?

loop_
_twin_individual_id
_twin_individual_mass_fraction_refined
1 0.56052
2 0.43948

loop_
_exptl_oxdiff_crystal_face_indexfrac_h
_exptl_oxdiff_crystal_face_indexfrac_k
_exptl_oxdiff_crystal_face_indexfrac_l
_exptl_oxdiff_crystal_face_x
_exptl_oxdiff_crystal_face_y
_exptl_oxdiff_crystal_face_z
-7.0272 5.4648 -9.3080 -0.3262 -0.9228 0.2052
8.3114 -2.8678 12.2931 0.3293 0.9322 0.1500
0.8895 -8.4441 -1.5901 0.1631 0.4600 -0.8728
3.8751 7.1594 8.7655 0.0200 0.0585 0.9981
-2.3028 4.8757 16.8974 0.6332 -0.2245 0.7407
4.9079 7.4443 4.2196 -0.2129 0.0743 0.9743
7.5188 1.8397 -15.1111 -0.9357 0.3305 0.1235
-7.9052 -4.3188 10.5086 0.8318 -0.2934 -0.4712
-0.0324 -6.3331 -14.2026 -0.3991 0.1419 -0.9059

loop_
_smtbx_masks_void_nr
_smtbx_masks_void_average_x
_smtbx_masks_void_average_y
_smtbx_masks_void_average_z
_smtbx_masks_void_volume
_smtbx_masks_void_count_electrons
_smtbx_masks_void_content
1 -0.435 0.250 0.005 980.3 241.4 '4 DMF,8 H2O'
2 -0.133 0.750 0.505 980.3 241.4 '4 DMF,8 H2O'
